data_7237373
loop_
_publ_author_name
'Han, Yi'
'Yuan, Wei'
'Wang, Hongyan'
'Li, Mengwei'
'Zhang, Wenqin'
'Chen, Yulan'

_publ_section_title
;
 Dual-responsive BN-embedded phenacenes featuring mechanochromic
 luminescence and ratiometric sensing of fluoride ions
;
_journal_issue 39
_journal_name_full 'Journal of Materials Chemistry C'
_journal_page_first 10456
_journal_paper_doi 10.1039/C8TC02449A
_journal_volume 6
_journal_year 2018
_chemical_formula_sum 'C28 H20 B2 N2 S2'
_chemical_formula_weight 470.20
_space_group_IT_number 33
_space_group_name_Hall 'P 2c -2n'
_space_group_name_H-M_alt 'P n a 21'
_symmetry_cell_setting orthorhombic
_symmetry_space_group_name_H-M 'P n a 21'
_atom_sites_solution_hydrogens geom
_atom_sites_solution_primary direct
_atom_sites_solution_secondary difmap
_audit_creation_method SHELXL-97
_audit_update_record
;
2018-01-17 deposited with the CCDC.
2018-08-06 downloaded from the CCDC.
;
_cell_angle_alpha 90.00
_cell_angle_beta 90.00
_cell_angle_gamma 90.00
_cell_formula_units_Z 8
_cell_length_a 11.9322(5)
_cell_length_b 12.5611(4)
_cell_length_c 30.2148(9)
_cell_measurement_reflns_used 15844
_cell_measurement_temperature 133(2)
_cell_measurement_theta_max 30.0910
_cell_measurement_theta_min 1.7410
_cell_volume 4528.6(3)
_computing_cell_refinement 'CrystalClear-SM Expert 2.1 b42'
_computing_data_collection 'CrystalClear-SM Expert 2.1 b42 (Rigaku, 2015)'
_computing_data_reduction 'CrystalClear-SM Expert 2.1 b42'
_computing_molecular_graphics 'CrystalStructure 4.1'
_computing_publication_material 'CrystalStructure 4.1 (Rigaku, 2014)'
_computing_structure_refinement 'SHELXL-97 (Sheldrick, 1997)'
_computing_structure_solution 'SHELXS-97 (Sheldrick, 1990)'
_diffrn_ambient_temperature 133(2)
_diffrn_detector_area_resol_mean 5.814
_diffrn_measured_fraction_theta_full 0.907
_diffrn_measured_fraction_theta_max 0.907
_diffrn_measurement_device_type 'Rigaku XtaLAB P200'
_diffrn_measurement_method '\w and \f scans'
_diffrn_radiation_monochromator multilayer
_diffrn_radiation_source 'rotating anode'
_diffrn_radiation_type MoK\a
_diffrn_radiation_wavelength 0.71073
_diffrn_reflns_av_R_equivalents 0.0506
_diffrn_reflns_av_sigmaI/netI 0.0575
_diffrn_reflns_limit_h_max 16
_diffrn_reflns_limit_h_min -16
_diffrn_reflns_limit_k_max 16
_diffrn_reflns_limit_k_min -18
_diffrn_reflns_limit_l_max 43
_diffrn_reflns_limit_l_min -43
_diffrn_reflns_number 46798
_diffrn_reflns_theta_full 30.97
_diffrn_reflns_theta_max 30.97
_diffrn_reflns_theta_min 1.76
_diffrn_standards_decay_% 0
_diffrn_standards_interval_count 0
_diffrn_standards_interval_time 0
_diffrn_standards_number 0
_exptl_absorpt_coefficient_mu 0.256
_exptl_absorpt_correction_T_max 0.9650
_exptl_absorpt_correction_T_min 0.9505
_exptl_absorpt_correction_type multi-scan
_exptl_absorpt_process_details 'REQAB (Rigaku, 1998)'
_exptl_crystal_density_diffrn 1.379
_exptl_crystal_density_method 'not measured'
_exptl_crystal_F_000 1952
_exptl_crystal_size_max 0.20
_exptl_crystal_size_mid 0.18
_exptl_crystal_size_min 0.14
_refine_diff_density_max 0.336
_refine_diff_density_min -0.239
_refine_diff_density_rms 0.055
_refine_ls_abs_structure_details 'Flack H D (1983), Acta Cryst. A39, 876-881'
_refine_ls_abs_structure_Flack 0.0(2)
_refine_ls_extinction_method none
_refine_ls_goodness_of_fit_ref 1.045
_refine_ls_hydrogen_treatment constr
_refine_ls_matrix_type full
_refine_ls_number_parameters 614
_refine_ls_number_reflns 11672
_refine_ls_number_restraints 1
_refine_ls_restrained_S_all 1.045
_refine_ls_R_factor_all 0.0623
_refine_ls_R_factor_gt 0.0468
_refine_ls_shift/su_max 0.004
_refine_ls_shift/su_mean 0.000
_refine_ls_structure_factor_coef Fsqd
_refine_ls_weighting_details 'calc w=1/[\s^2^(Fo^2^)+(0.0547P)^2^+0.4301P] where P=(Fo^2^+2Fc^2^)/3'
_refine_ls_weighting_scheme calc
_refine_ls_wR_factor_gt 0.1058
_refine_ls_wR_factor_ref 0.1120
_reflns_number_gt 9507
_reflns_number_total 11672
_reflns_threshold_expression >2sigma(I)
_cod_data_source_file c8tc02449a2.cif
_cod_data_source_block m20170601b1
_cod_depositor_comments
;
The following automatic conversions were performed:

data item '_exptl_absorpt_correction_type' value 'MULTI-SCAN' was
changed to 'multi-scan' in accordance with the
/home/saulius/struct/COD-crude-data/automatic-downloads/DataCite-retrospective/RSC/depositions/lib/dictionaries/cif_core.dic
dictionary named 'cif_core.dic' version 2.4.2 last updated on
2011-04-26.

data item '_refine_ls_hydrogen_treatment' value 'CONSTR' was changed
to 'constr' in accordance with the
/home/saulius/struct/COD-crude-data/automatic-downloads/DataCite-retrospective/RSC/depositions/lib/dictionaries/cif_core.dic
dictionary named 'cif_core.dic' version 2.4.2 last updated on
2011-04-26.

data item '_symmetry_cell_setting' value 'Orthorhombic' was changed
to 'orthorhombic' in accordance with the
/home/saulius/struct/COD-crude-data/automatic-downloads/DataCite-retrospective/RSC/depositions/lib/dictionaries/cif_core.dic
dictionary named 'cif_core.dic' version 2.4.2 last updated on
2011-04-26.

Automatic conversion script
Id: cif_fix_values 6909 2019-04-08 15:41:33Z antanas 
;
_cod_original_sg_symbol_H-M Pna2(1)
_cod_database_code 7237373

loop_
_symmetry_equiv_pos_as_xyz
'x, y, z'
'-x, -y, z+1/2'
'x+1/2, -y+1/2, z'
'-x+1/2, y+1/2, z+1/2'

loop_
_atom_site_label
_atom_site_type_symbol
_atom_site_fract_x
_atom_site_fract_y
_atom_site_fract_z
_atom_site_U_iso_or_equiv
_atom_site_adp_type
_atom_site_occupancy
_atom_site_symmetry_multiplicity
_atom_site_calc_flag
_atom_site_refinement_flags
S1 S 0.34020(5) 0.69488(5) 0.32885(2) 0.03295(14) Uani 1 1 d .
S2 S 0.55144(6) 1.27340(5) 0.32677(2) 0.03136(14) Uani 1 1 d .
S3 S 0.41578(6) 0.29353(6) 0.89430(2) 0.03992(17) Uani 1 1 d .
S4 S 0.20258(6) -0.28187(5) 0.904489(19) 0.03271(15) Uani 1 1 d .
N1 N 0.61942(17) 0.80492(14) 0.23849(6) 0.0218(4) Uani 1 1 d .
N2 N 0.67519(15) 1.02773(14) 0.22873(6) 0.0204(4) Uani 1 1 d .
N3 N 0.13732(17) 0.19335(15) 0.98665(6) 0.0232(4) Uani 1 1 d .
N4 N 0.07863(16) -0.02768(14) 0.99840(6) 0.0216(4) Uani 1 1 d .
B1 B 0.5926(2) 0.6945(2) 0.24030(9) 0.0236(6) Uani 1 1 d .
B2 B 0.7235(2) 1.1321(2) 0.22757(8) 0.0231(5) Uani 1 1 d .
B3 B 0.1665(2) 0.3044(2) 0.98419(9) 0.0245(6) Uani 1 1 d .
B4 B 0.0294(2) -0.13111(19) 1.00046(8) 0.0219(5) Uani 1 1 d .
C1 C 0.6563(2) 0.61009(17) 0.21107(7) 0.0219(5) Uani 1 1 d .
C2 C 0.7737(2) 0.59754(19) 0.21188(8) 0.0277(5) Uani 1 1 d .
H2 H 0.8172 0.6417 0.2308 0.033 Uiso 1 1 calc R
C3 C 0.8271(2) 0.5223(2) 0.18579(9) 0.0347(6) Uani 1 1 d .
H3 H 0.9061 0.5142 0.1874 0.042 Uiso 1 1 calc R
C4 C 0.7656(3) 0.45915(19) 0.15746(9) 0.0383(6) Uani 1 1 d .
H4 H 0.8025 0.4096 0.1387 0.046 Uiso 1 1 calc R
C5 C 0.6507(3) 0.46801(18) 0.15644(8) 0.0357(6) Uani 1 1 d .
H5 H 0.6082 0.4238 0.1372 0.043 Uiso 1 1 calc R
C6 C 0.5965(2) 0.54171(18) 0.18349(8) 0.0293(5) Uani 1 1 d .
H6 H 0.5170 0.5454 0.1831 0.035 Uiso 1 1 calc R
C7 C 0.4967(2) 0.66374(18) 0.27080(7) 0.0246(5) Uani 1 1 d .
C8 C 0.4485(2) 0.56098(19) 0.28081(8) 0.0306(5) Uani 1 1 d .
H8 H 0.4726 0.4964 0.2675 0.037 Uiso 1 1 calc R
C9 C 0.3651(2) 0.5663(2) 0.31126(9) 0.0360(6) Uani 1 1 d .
H9 H 0.3250 0.5061 0.3217 0.043 Uiso 1 1 calc R
C10 C 0.4463(2) 0.74389(18) 0.29502(8) 0.0243(5) Uani 1 1 d .
C11 C 0.4794(2) 0.85351(18) 0.29344(7) 0.0232(5) Uani 1 1 d .
C12 C 0.4298(2) 0.93174(19) 0.32057(7) 0.0277(5) Uani 1 1 d .
H12 H 0.3695 0.9128 0.3395 0.033 Uiso 1 1 calc R
C13 C 0.4672(2) 1.03412(19) 0.31990(7) 0.0275(5) Uani 1 1 d .
H13 H 0.4346 1.0848 0.3394 0.033 Uiso 1 1 calc R
C14 C 0.5533(2) 1.06652(18) 0.29091(7) 0.0231(5) Uani 1 1 d .
C15 C 0.59864(19) 0.99354(17) 0.26086(7) 0.0202(4) Uani 1 1 d .
C16 C 0.56581(19) 0.88320(17) 0.26392(7) 0.0213(4) Uani 1 1 d .
C17 C 0.7174(2) 0.84243(19) 0.21300(8) 0.0275(5) Uani 1 1 d .
H17A H 0.7338 0.7912 0.1890 0.033 Uiso 1 1 calc R
H17B H 0.7837 0.8456 0.2327 0.033 Uiso 1 1 calc R
C18 C 0.6968(2) 0.94937(17) 0.19368(8) 0.0257(5) Uani 1 1 d .
H18A H 0.7629 0.9717 0.1762 0.031 Uiso 1 1 calc R
H18B H 0.6315 0.9460 0.1735 0.031 Uiso 1 1 calc R
C19 C 0.5975(2) 1.17350(17) 0.29128(7) 0.0230(5) Uani 1 1 d .
C20 C 0.6827(2) 1.20801(18) 0.26367(8) 0.0243(5) Uani 1 1 d .
C21 C 0.7089(2) 1.31800(18) 0.27174(8) 0.0292(5) Uani 1 1 d .
H21 H 0.7641 1.3564 0.2557 0.035 Uiso 1 1 calc R
C22 C 0.6463(2) 1.36128(19) 0.30481(8) 0.0338(6) Uani 1 1 d .
H22 H 0.6543 1.4327 0.3147 0.041 Uiso 1 1 calc R
C23 C 0.80728(19) 1.16951(16) 0.19062(7) 0.0218(4) Uani 1 1 d .
C24 C 0.9084(2) 1.21752(19) 0.20339(8) 0.0276(5) Uani 1 1 d .
H24 H 0.9271 1.2215 0.2339 0.033 Uiso 1 1 calc R
C25 C 0.9820(3) 1.2595(2) 0.17204(9) 0.0324(6) Uani 1 1 d .
H25 H 1.0498 1.2917 0.1816 0.039 Uiso 1 1 calc R
C26 C 0.9582(2) 1.25500(19) 0.12761(9) 0.0294(6) Uani 1 1 d .
H26 H 1.0084 1.2844 0.1065 0.035 Uiso 1 1 calc R
C27 C 0.8591(2) 1.20663(17) 0.11419(7) 0.0254(5) Uani 1 1 d .
H27 H 0.8417 1.2025 0.0836 0.030 Uiso 1 1 calc R
C28 C 0.7857(2) 1.16446(17) 0.14486(7) 0.0228(5) Uani 1 1 d .
H28 H 0.7188 1.1312 0.1348 0.027 Uiso 1 1 calc R
C29 C 0.1043(2) 0.38961(17) 1.01352(7) 0.0252(5) Uani 1 1 d .
C30 C -0.0124(2) 0.40341(18) 1.01409(8) 0.0298(5) Uani 1 1 d .
H30 H -0.0576 0.3610 0.9952 0.036 Uiso 1 1 calc R
C31 C -0.0632(2) 0.4772(2) 1.04150(9) 0.0381(6) Uani 1 1 d .
H31 H -0.1424 0.4851 1.0412 0.046 Uiso 1 1 calc R
C32 C 0.0014(3) 0.53960(19) 1.06944(9) 0.0410(7) Uani 1 1 d .
H32 H -0.0334 0.5890 1.0889 0.049 Uiso 1 1 calc R
C33 C 0.1155(3) 0.5296(2) 1.06890(9) 0.0399(7) Uani 1 1 d .
H33 H 0.1599 0.5731 1.0877 0.048 Uiso 1 1 calc R
C34 C 0.1671(2) 0.45658(18) 1.04106(8) 0.0304(5) Uani 1 1 d .
H34 H 0.2466 0.4519 1.0407 0.036 Uiso 1 1 calc R
C35 C 0.2616(2) 0.33233(19) 0.95262(8) 0.0273(5) Uani 1 1 d .
C36 C 0.3133(2) 0.4320(2) 0.94196(9) 0.0348(6) Uani 1 1 d .
H36 H 0.2916 0.4977 0.9550 0.042 Uiso 1 1 calc R
C37 C 0.3961(2) 0.4234(2) 0.91147(9) 0.0410(7) Uani 1 1 d .
H37 H 0.4385 0.4820 0.9008 0.049 Uiso 1 1 calc R
C38 C 0.3096(2) 0.2497(2) 0.92871(9) 0.0267(6) Uani 1 1 d .
C39 C 0.2752(2) 0.13969(19) 0.93175(7) 0.0255(5) Uani 1 1 d .
C40 C 0.3236(2) 0.06008(19) 0.90520(8) 0.0291(5) Uani 1 1 d .
H40 H 0.3838 0.0780 0.8860 0.035 Uiso 1 1 calc R
C41 C 0.2858(2) -0.04222(18) 0.90644(8) 0.0270(5) Uani 1 1 d .
H41 H 0.3177 -0.0939 0.8872 0.032 Uiso 1 1 calc R
C42 C 0.1995(2) -0.07229(18) 0.93606(7) 0.0239(5) Uani 1 1 d .
C43 C 0.15536(19) 0.00483(16) 0.96568(7) 0.0214(4) Uani 1 1 d .
C44 C 0.18867(19) 0.11294(17) 0.96179(7) 0.0216(4) Uani 1 1 d .
C45 C 0.0394(2) 0.15904(19) 1.01284(8) 0.0287(5) Uani 1 1 d .
H45A H -0.0275 0.1560 0.9935 0.034 Uiso 1 1 calc R
H45B H 0.0248 0.2116 1.0365 0.034 Uiso 1 1 calc R
C46 C 0.0592(2) 0.05273(18) 1.03285(8) 0.0279(5) Uani 1 1 d .
H46A H 0.1252 0.0562 1.0527 0.033 Uiso 1 1 calc R
H46B H -0.0066 0.0320 1.0508 0.033 Uiso 1 1 calc R
C47 C 0.1552(2) -0.17811(18) 0.93745(7) 0.0241(5) Uani 1 1 d .
C48 C 0.0697(2) -0.21046(18) 0.96544(7) 0.0244(5) Uani 1 1 d .
C49 C 0.0443(2) -0.32095(19) 0.95942(8) 0.0314(6) Uani 1 1 d .
H49 H -0.0119 -0.3572 0.9758 0.038 Uiso 1 1 calc R
C50 C 0.1079(2) -0.36850(19) 0.92825(8) 0.0338(6) Uani 1 1 d .
H50 H 0.1013 -0.4414 0.9203 0.041 Uiso 1 1 calc R
C51 C -0.0544(2) -0.16775(16) 1.03792(7) 0.0224(5) Uani 1 1 d .
C52 C -0.1541(2) -0.2194(2) 1.02516(8) 0.0293(5) Uani 1 1 d .
H52 H -0.1728 -0.2237 0.9946 0.035 Uiso 1 1 calc R
C53 C -0.2250(2) -0.2638(2) 1.05601(10) 0.0335(6) Uani 1 1 d .
H53 H -0.2924 -0.2971 1.0465 0.040 Uiso 1 1 calc R
C54 C -0.1994(2) -0.2603(2) 1.10055(10) 0.0317(6) Uani 1 1 d .
H54 H -0.2478 -0.2929 1.1215 0.038 Uiso 1 1 calc R
C55 C -0.1026(2) -0.20912(18) 1.11464(8) 0.0266(5) Uani 1 1 d .
H55 H -0.0849 -0.2057 1.1453 0.032 Uiso 1 1 calc R
C56 C -0.0316(2) -0.16277(18) 1.08336(8) 0.0254(5) Uani 1 1 d .
H56 H 0.0339 -0.1269 1.0932 0.030 Uiso 1 1 calc R

loop_
_atom_site_aniso_label
_atom_site_aniso_U_11
_atom_site_aniso_U_22
_atom_site_aniso_U_33
_atom_site_aniso_U_23
_atom_site_aniso_U_13
_atom_site_aniso_U_12
S1 0.0270(3) 0.0463(3) 0.0256(3) 0.0029(3) 0.0058(3) -0.0082(3)
S2 0.0389(4) 0.0317(3) 0.0235(3) -0.0079(3) 0.0005(3) 0.0083(3)
S3 0.0352(4) 0.0558(4) 0.0288(3) 0.0011(3) 0.0087(3) -0.0151(3)
S4 0.0412(4) 0.0335(3) 0.0234(3) -0.0108(3) -0.0011(3) 0.0093(3)
N1 0.0194(10) 0.0244(9) 0.0216(9) -0.0004(7) 0.0044(8) 0.0004(8)
N2 0.0198(10) 0.0238(9) 0.0175(8) -0.0003(7) 0.0008(7) 0.0035(8)
N3 0.0217(11) 0.0236(9) 0.0242(10) -0.0033(8) 0.0033(8) 0.0003(8)
N4 0.0229(10) 0.0230(9) 0.0187(8) -0.0027(7) 0.0015(8) 0.0036(8)
B1 0.0216(15) 0.0280(13) 0.0211(12) 0.0028(10) -0.0038(11) 0.0012(11)
B2 0.0238(14) 0.0247(12) 0.0209(11) 0.0018(10) -0.0028(10) 0.0054(10)
B3 0.0238(15) 0.0258(12) 0.0238(13) 0.0011(10) -0.0047(11) -0.0015(11)
B4 0.0238(14) 0.0229(11) 0.0191(11) -0.0015(10) -0.0050(10) 0.0031(10)
C1 0.0249(13) 0.0191(10) 0.0216(10) 0.0039(8) -0.0004(9) -0.0020(9)
C2 0.0247(13) 0.0270(11) 0.0313(12) -0.0015(9) -0.0030(10) -0.0021(10)
C3 0.0314(14) 0.0295(12) 0.0431(15) 0.0037(11) 0.0034(12) 0.0074(11)
C4 0.0537(19) 0.0248(12) 0.0364(14) -0.0011(10) 0.0103(13) 0.0066(12)
C5 0.0570(19) 0.0224(11) 0.0277(12) -0.0033(9) -0.0059(12) -0.0080(12)
C6 0.0301(14) 0.0260(11) 0.0319(12) 0.0044(9) -0.0065(11) -0.0081(10)
C7 0.0191(12) 0.0313(11) 0.0235(11) 0.0051(9) -0.0044(9) -0.0005(10)
C8 0.0250(13) 0.0313(12) 0.0355(13) 0.0089(10) -0.0019(11) -0.0036(10)
C9 0.0312(15) 0.0432(14) 0.0335(13) 0.0125(11) -0.0001(11) -0.0116(12)
C10 0.0196(14) 0.0328(12) 0.0203(11) 0.0055(9) -0.0031(10) -0.0034(9)
C11 0.0183(12) 0.0337(12) 0.0177(10) 0.0017(9) -0.0022(9) -0.0001(9)
C12 0.0210(13) 0.0413(13) 0.0208(11) -0.0008(9) 0.0036(9) 0.0014(10)
C13 0.0239(13) 0.0374(12) 0.0213(11) -0.0045(9) 0.0034(9) 0.0058(10)
C14 0.0244(13) 0.0276(11) 0.0172(10) -0.0012(9) -0.0020(9) 0.0058(9)
C15 0.0186(12) 0.0263(10) 0.0156(9) 0.0002(8) -0.0009(8) 0.0040(9)
C16 0.0190(12) 0.0271(11) 0.0177(10) 0.0002(8) -0.0020(9) 0.0018(9)
C17 0.0268(13) 0.0254(11) 0.0302(12) -0.0024(10) 0.0069(10) 0.0010(10)
C18 0.0304(14) 0.0224(10) 0.0242(11) -0.0037(9) 0.0085(10) -0.0016(9)
C19 0.0265(13) 0.0246(11) 0.0178(10) -0.0035(8) -0.0017(9) 0.0084(9)
C20 0.0289(14) 0.0237(11) 0.0203(10) -0.0008(9) -0.0056(9) 0.0063(10)
C21 0.0386(16) 0.0230(11) 0.0259(12) -0.0009(9) -0.0033(11) 0.0047(10)
C22 0.0457(17) 0.0258(12) 0.0299(12) -0.0030(10) -0.0044(12) 0.0058(11)
C23 0.0231(12) 0.0189(9) 0.0235(10) -0.0003(8) 0.0003(9) 0.0027(9)
C24 0.0286(14) 0.0292(12) 0.0250(12) -0.0017(10) -0.0049(10) -0.0012(11)
C25 0.0227(15) 0.0405(14) 0.0339(15) -0.0008(11) -0.0021(12) -0.0068(11)
C26 0.0244(15) 0.0337(13) 0.0301(13) 0.0011(10) 0.0053(12) -0.0028(10)
C27 0.0312(14) 0.0246(12) 0.0202(10) -0.0026(9) 0.0004(9) 0.0013(10)
C28 0.0227(12) 0.0203(10) 0.0254(11) -0.0012(8) -0.0007(9) -0.0008(9)
C29 0.0311(14) 0.0186(10) 0.0259(11) 0.0017(9) -0.0022(10) -0.0035(10)
C30 0.0300(14) 0.0260(11) 0.0333(13) -0.0034(10) -0.0043(11) -0.0011(10)
C31 0.0386(16) 0.0302(13) 0.0456(15) 0.0037(11) 0.0090(12) 0.0106(12)
C32 0.063(2) 0.0249(12) 0.0350(14) -0.0026(10) 0.0100(13) 0.0038(13)
C33 0.064(2) 0.0255(12) 0.0298(13) -0.0014(10) -0.0079(13) -0.0115(12)
C34 0.0358(15) 0.0239(11) 0.0314(12) 0.0031(9) -0.0081(11) -0.0048(10)
C35 0.0229(13) 0.0319(12) 0.0272(12) 0.0040(10) -0.0048(10) -0.0020(10)
C36 0.0327(15) 0.0348(13) 0.0370(14) 0.0091(11) -0.0044(12) -0.0053(11)
C37 0.0418(17) 0.0452(15) 0.0359(14) 0.0102(12) -0.0023(12) -0.0124(13)
C38 0.0207(14) 0.0405(14) 0.0190(11) 0.0045(9) 0.0011(11) -0.0056(10)
C39 0.0207(13) 0.0349(12) 0.0208(10) 0.0001(9) -0.0023(9) -0.0005(10)
C40 0.0223(13) 0.0454(13) 0.0195(10) -0.0026(10) 0.0031(10) 0.0021(10)
C41 0.0271(13) 0.0352(11) 0.0187(10) -0.0030(10) 0.0020(9) 0.0093(10)
C42 0.0208(12) 0.0308(12) 0.0200(10) -0.0037(9) -0.0023(9) 0.0059(9)
C43 0.0206(12) 0.0270(11) 0.0165(9) -0.0009(8) -0.0019(9) 0.0035(9)
C44 0.0181(12) 0.0269(11) 0.0199(10) -0.0012(9) -0.0011(9) 0.0015(9)
C45 0.0290(14) 0.0265(12) 0.0307(12) -0.0064(10) 0.0064(11) -0.0028(10)
C46 0.0326(14) 0.0252(11) 0.0259(11) -0.0083(9) 0.0105(10) -0.0021(10)
C47 0.0292(13) 0.0258(11) 0.0171(10) -0.0042(8) -0.0047(9) 0.0077(10)
C48 0.0294(14) 0.0246(11) 0.0192(11) -0.0012(9) -0.0036(9) 0.0046(10)
C49 0.0429(16) 0.0277(12) 0.0235(12) -0.0022(10) -0.0076(11) 0.0022(11)
C50 0.0514(18) 0.0272(12) 0.0229(11) -0.0055(9) -0.0067(11) 0.0049(12)
C51 0.0237(12) 0.0191(10) 0.0245(11) -0.0022(8) 0.0027(9) 0.0032(9)
C52 0.0299(15) 0.0334(13) 0.0246(12) 0.0007(10) -0.0056(10) -0.0022(11)
C53 0.0249(16) 0.0363(13) 0.0395(16) -0.0020(11) -0.0027(13) -0.0064(11)
C54 0.0313(17) 0.0310(13) 0.0329(14) 0.0007(10) 0.0059(12) -0.0022(10)
C55 0.0294(14) 0.0279(12) 0.0225(11) -0.0021(9) 0.0015(9) 0.0000(10)
C56 0.0239(13) 0.0253(11) 0.0270(11) -0.0059(9) -0.0009(10) -0.0010(9)

loop_
_atom_type_symbol
_atom_type_description
_atom_type_scat_dispersion_real
_atom_type_scat_dispersion_imag
_atom_type_scat_source
C C 0.0033 0.0016 'International Tables Vol C Tables 4.2.6.8 and 6.1.1.4'
H H 0.0000 0.0000 'International Tables Vol C Tables 4.2.6.8 and 6.1.1.4'
B B 0.0013 0.0007 'International Tables Vol C Tables 4.2.6.8 and 6.1.1.4'
N N 0.0061 0.0033 'International Tables Vol C Tables 4.2.6.8 and 6.1.1.4'
S S 0.1246 0.1234 'International Tables Vol C Tables 4.2.6.8 and 6.1.1.4'

loop_
_geom_angle_atom_site_label_1
_geom_angle_atom_site_label_2
_geom_angle_atom_site_label_3
_geom_angle
C9 S1 C10 91.40(12)
C22 S2 C19 90.99(12)
C37 S3 C38 91.17(13)
C50 S4 C47 91.24(12)
C16 N1 B1 124.01(19)
C16 N1 C17 115.03(18)
B1 N1 C17 120.55(19)
C15 N2 B2 124.05(19)
C15 N2 C18 114.12(17)
B2 N2 C18 121.69(19)
C44 N3 B3 124.4(2)
C44 N3 C45 115.06(18)
B3 N3 C45 120.2(2)
C43 N4 B4 124.21(18)
C43 N4 C46 113.62(17)
B4 N4 C46 122.03(19)
N1 B1 C7 116.1(2)
N1 B1 C1 121.7(2)
C7 B1 C1 122.1(2)
N2 B2 C20 115.2(2)
N2 B2 C23 123.2(2)
C20 B2 C23 121.5(2)
N3 B3 C35 115.9(2)
N3 B3 C29 121.0(2)
C35 B3 C29 123.1(2)
N4 B4 C48 115.7(2)
N4 B4 C51 123.87(19)
C48 B4 C51 120.3(2)
C6 C1 C2 116.8(2)
C6 C1 B1 120.2(2)
C2 C1 B1 123.0(2)
C3 C2 C1 121.5(2)
C3 C2 H2 119.2
C1 C2 H2 119.2
C4 C3 C2 120.1(2)
C4 C3 H3 120.0
C2 C3 H3 120.0
C5 C4 C3 119.8(2)
C5 C4 H4 120.1
C3 C4 H4 120.1
C4 C5 C6 120.2(2)
C4 C5 H5 119.9
C6 C5 H5 119.9
C1 C6 C5 121.5(2)
C1 C6 H6 119.2
C5 C6 H6 119.2
C10 C7 C8 111.5(2)
C10 C7 B1 117.6(2)
C8 C7 B1 130.9(2)
C9 C8 C7 112.9(2)
C9 C8 H8 123.5
C7 C8 H8 123.5
C8 C9 S1 112.45(19)
C8 C9 H9 123.8
S1 C9 H9 123.8
C7 C10 C11 124.2(2)
C7 C10 S1 111.71(17)
C11 C10 S1 124.06(19)
C12 C11 C16 119.3(2)
C12 C11 C10 122.3(2)
C16 C11 C10 118.4(2)
C13 C12 C11 120.8(2)
C13 C12 H12 119.6
C11 C12 H12 119.6
C12 C13 C14 121.4(2)
C12 C13 H13 119.3
C14 C13 H13 119.3
C15 C14 C13 119.7(2)
C15 C14 C19 118.3(2)
C13 C14 C19 122.0(2)
C14 C15 N2 120.08(19)
C14 C15 C16 118.9(2)
N2 C15 C16 121.05(19)
N1 C16 C11 119.57(19)
N1 C16 C15 120.97(19)
C11 C16 C15 119.5(2)
N1 C17 C18 111.2(2)
N1 C17 H17A 109.4
C18 C17 H17A 109.4
N1 C17 H17B 109.4
C18 C17 H17B 109.4
H17A C17 H17B 108.0
N2 C18 C17 110.60(19)
N2 C18 H18A 109.5
C17 C18 H18A 109.5
N2 C18 H18B 109.5
C17 C18 H18B 109.5
H18A C18 H18B 108.1
C20 C19 C14 123.7(2)
C20 C19 S2 112.18(17)
C14 C19 S2 124.12(17)
C19 C20 C21 111.0(2)
C19 C20 B2 117.9(2)
C21 C20 B2 130.7(2)
C22 C21 C20 112.9(2)
C22 C21 H21 123.5
C20 C21 H21 123.5
C21 C22 S2 112.92(19)
C21 C22 H22 123.5
S2 C22 H22 123.5
C24 C23 C28 116.6(2)
C24 C23 B2 118.7(2)
C28 C23 B2 124.6(2)
C25 C24 C23 121.1(2)
C25 C24 H24 119.4
C23 C24 H24 119.4
C26 C25 C24 121.2(3)
C26 C25 H25 119.4
C24 C25 H25 119.4
C25 C26 C27 118.6(3)
C25 C26 H26 120.7
C27 C26 H26 120.7
C28 C27 C26 120.8(2)
C28 C27 H27 119.6
C26 C27 H27 119.6
C27 C28 C23 121.7(2)
C27 C28 H28 119.1
C23 C28 H28 119.1
C34 C29 C30 116.7(2)
C34 C29 B3 119.3(2)
C30 C29 B3 124.0(2)
C31 C30 C29 121.7(2)
C31 C30 H30 119.2
C29 C30 H30 119.2
C30 C31 C32 120.0(3)
C30 C31 H31 120.0
C32 C31 H31 120.0
C33 C32 C31 119.6(2)
C33 C32 H32 120.2
C31 C32 H32 120.2
C32 C33 C34 120.6(2)
C32 C33 H33 119.7
C34 C33 H33 119.7
C33 C34 C29 121.3(3)
C33 C34 H34 119.4
C29 C34 H34 119.4
C38 C35 C36 111.0(2)
C38 C35 B3 117.4(2)
C36 C35 B3 131.5(2)
C37 C36 C35 113.4(3)
C37 C36 H36 123.3
C35 C36 H36 123.3
C36 C37 S3 112.2(2)
C36 C37 H37 123.9
S3 C37 H37 123.9
C35 C38 C39 124.4(2)
C35 C38 S3 112.18(18)
C39 C38 S3 123.4(2)
C40 C39 C44 119.8(2)
C40 C39 C38 121.9(2)
C44 C39 C38 118.4(2)
C41 C40 C39 121.3(2)
C41 C40 H40 119.4
C39 C40 H40 119.4
C40 C41 C42 120.6(2)
C40 C41 H41 119.7
C42 C41 H41 119.7
C41 C42 C43 119.1(2)
C41 C42 C47 122.3(2)
C43 C42 C47 118.6(2)
N4 C43 C42 119.05(19)
N4 C43 C44 121.17(18)
C42 C43 C44 119.8(2)
N3 C44 C39 119.5(2)
N3 C44 C43 121.5(2)
C39 C44 C43 119.0(2)
N3 C45 C46 110.8(2)
N3 C45 H45A 109.5
C46 C45 H45A 109.5
N3 C45 H45B 109.5
C46 C45 H45B 109.5
H45A C45 H45B 108.1
N4 C46 C45 110.80(19)
N4 C46 H46A 109.5
C45 C46 H46A 109.5
N4 C46 H46B 109.5
C45 C46 H46B 109.5
H46A C46 H46B 108.1
C48 C47 C42 124.2(2)
C48 C47 S4 111.70(17)
C42 C47 S4 124.12(18)
C47 C48 C49 111.2(2)
C47 C48 B4 117.5(2)
C49 C48 B4 130.7(2)
C50 C49 C48 113.5(2)
C50 C49 H49 123.2
C48 C49 H49 123.2
C49 C50 S4 112.31(19)
C49 C50 H50 123.8
S4 C50 H50 123.8
C56 C51 C52 116.9(2)
C56 C51 B4 124.5(2)
C52 C51 B4 118.2(2)
C53 C52 C51 121.4(2)
C53 C52 H52 119.3
C51 C52 H52 119.3
C52 C53 C54 120.7(3)
C52 C53 H53 119.7
C54 C53 H53 119.7
C53 C54 C55 119.9(3)
C53 C54 H54 120.1
C55 C54 H54 120.1
C54 C55 C56 119.4(2)
C54 C55 H55 120.3
C56 C55 H55 120.3
C55 C56 C51 121.8(2)
C55 C56 H56 119.1
C51 C56 H56 119.1

loop_
_geom_bond_atom_site_label_1
_geom_bond_atom_site_label_2
_geom_bond_distance
S1 C9 1.726(3)
S1 C10 1.740(3)
S2 C22 1.715(3)
S2 C19 1.740(2)
S3 C37 1.728(3)
S3 C38 1.729(3)
S4 C50 1.725(3)
S4 C47 1.735(2)
N1 C16 1.402(3)
N1 B1 1.424(3)
N1 C17 1.477(3)
N2 C15 1.401(3)
N2 B2 1.432(3)
N2 C18 1.468(3)
N3 C44 1.400(3)
N3 B3 1.439(3)
N3 C45 1.475(3)
N4 C43 1.408(3)
N4 B4 1.427(3)
N4 C46 1.469(3)
B1 C7 1.519(4)
B1 C1 1.576(4)
B2 C20 1.528(3)
B2 C23 1.571(3)
B3 C35 1.523(4)
B3 C29 1.576(4)
B4 C48 1.531(3)
B4 C51 1.579(3)
C1 C6 1.393(3)
C1 C2 1.410(3)
C2 C3 1.386(3)
C2 H2 0.9500
C3 C4 1.378(4)
C3 H3 0.9500
C4 C5 1.376(4)
C4 H4 0.9500
C5 C6 1.394(4)
C5 H5 0.9500
C6 H6 0.9500
C7 C10 1.382(3)
C7 C8 1.445(3)
C8 C9 1.356(4)
C8 H8 0.9500
C9 H9 0.9500
C10 C11 1.433(3)
C11 C12 1.410(3)
C11 C16 1.413(3)
C12 C13 1.361(3)
C12 H12 0.9500
C13 C14 1.410(3)
C13 H13 0.9500
C14 C15 1.399(3)
C14 C19 1.444(3)
C15 C16 1.443(3)
C17 C18 1.485(3)
C17 H17A 0.9900
C17 H17B 0.9900
C18 H18A 0.9900
C18 H18B 0.9900
C19 C20 1.385(3)
C20 C21 1.437(3)
C21 C22 1.361(3)
C21 H21 0.9500
C22 H22 0.9500
C23 C24 1.403(3)
C23 C28 1.408(3)
C24 C25 1.395(4)
C24 H24 0.9500
C25 C26 1.373(4)
C25 H25 0.9500
C26 C27 1.390(4)
C26 H26 0.9500
C27 C28 1.381(3)
C27 H27 0.9500
C28 H28 0.9500
C29 C34 1.401(3)
C29 C30 1.403(4)
C30 C31 1.383(3)
C30 H30 0.9500
C31 C32 1.386(4)
C31 H31 0.9500
C32 C33 1.367(4)
C32 H32 0.9500
C33 C34 1.389(4)
C33 H33 0.9500
C34 H34 0.9500
C35 C38 1.388(4)
C35 C36 1.433(3)
C36 C37 1.356(4)
C36 H36 0.9500
C37 H37 0.9500
C38 C39 1.445(3)
C39 C40 1.406(3)
C39 C44 1.415(3)
C40 C41 1.362(3)
C40 H40 0.9500
C41 C42 1.416(3)
C41 H41 0.9500
C42 C43 1.420(3)
C42 C47 1.431(3)
C43 C44 1.420(3)
C45 C46 1.485(3)
C45 H45A 0.9900
C45 H45B 0.9900
C46 H46A 0.9900
C46 H46B 0.9900
C47 C48 1.386(3)
C48 C49 1.432(3)
C49 C50 1.349(4)
C49 H49 0.9500
C50 H50 0.9500
C51 C56 1.401(3)
C51 C52 1.408(3)
C52 C53 1.377(4)
C52 H52 0.9500
C53 C54 1.381(4)
C53 H53 0.9500
C54 C55 1.388(4)
C54 H54 0.9500
C55 C56 1.397(3)
C55 H55 0.9500
C56 H56 0.9500

loop_
_geom_torsion_atom_site_label_1
_geom_torsion_atom_site_label_2
_geom_torsion_atom_site_label_3
_geom_torsion_atom_site_label_4
_geom_torsion
C16 N1 B1 C7 2.3(3)
C17 N1 B1 C7 174.6(2)
C16 N1 B1 C1 -179.7(2)
C17 N1 B1 C1 -7.4(3)
C15 N2 B2 C20 -2.0(3)
C18 N2 B2 C20 173.5(2)
C15 N2 B2 C23 -178.7(2)
C18 N2 B2 C23 -3.2(3)
C44 N3 B3 C35 -1.2(3)
C45 N3 B3 C35 -174.0(2)
C44 N3 B3 C29 -179.9(2)
C45 N3 B3 C29 7.2(3)
C43 N4 B4 C48 3.0(3)
C46 N4 B4 C48 -172.3(2)
C43 N4 B4 C51 178.5(2)
C46 N4 B4 C51 3.2(3)
N1 B1 C1 C6 -125.6(2)
C7 B1 C1 C6 52.3(3)
N1 B1 C1 C2 55.9(3)
C7 B1 C1 C2 -126.2(3)
C6 C1 C2 C3 1.3(3)
B1 C1 C2 C3 179.9(2)
C1 C2 C3 C4 1.5(4)
C2 C3 C4 C5 -2.6(4)
C3 C4 C5 C6 1.0(4)
C2 C1 C6 C5 -3.0(3)
B1 C1 C6 C5 178.4(2)
C4 C5 C6 C1 2.0(4)
N1 B1 C7 C10 -1.9(3)
C1 B1 C7 C10 -179.9(2)
N1 B1 C7 C8 -179.5(2)
C1 B1 C7 C8 2.5(4)
C10 C7 C8 C9 0.3(3)
B1 C7 C8 C9 177.9(2)
C7 C8 C9 S1 0.5(3)
C10 S1 C9 C8 -0.9(2)
C8 C7 C10 C11 177.4(2)
B1 C7 C10 C11 -0.6(4)
C8 C7 C10 S1 -0.9(3)
B1 C7 C10 S1 -178.94(17)
C9 S1 C10 C7 1.0(2)
C9 S1 C10 C11 -177.3(2)
C7 C10 C11 C12 -176.4(2)
S1 C10 C11 C12 1.8(3)
C7 C10 C11 C16 2.9(4)
S1 C10 C11 C16 -178.96(17)
C16 C11 C12 C13 -2.7(3)
C10 C11 C12 C13 176.6(2)
C11 C12 C13 C14 2.6(3)
C12 C13 C14 C15 2.6(3)
C12 C13 C14 C19 -177.0(2)
C13 C14 C15 N2 173.0(2)
C19 C14 C15 N2 -7.4(3)
C13 C14 C15 C16 -7.5(3)
C19 C14 C15 C16 172.1(2)
B2 N2 C15 C14 8.6(3)
C18 N2 C15 C14 -167.2(2)
B2 N2 C15 C16 -170.9(2)
C18 N2 C15 C16 13.3(3)
B1 N1 C16 C11 -0.1(3)
C17 N1 C16 C11 -172.7(2)
B1 N1 C16 C15 179.0(2)
C17 N1 C16 C15 6.4(3)
C12 C11 C16 N1 176.8(2)
C10 C11 C16 N1 -2.5(3)
C12 C11 C16 C15 -2.3(3)
C10 C11 C16 C15 178.4(2)
C14 C15 C16 N1 -171.67(19)
N2 C15 C16 N1 7.8(3)
C14 C15 C16 C11 7.4(3)
N2 C15 C16 C11 -173.09(19)
C16 N1 C17 C18 -39.9(3)
B1 N1 C17 C18 147.2(2)
C15 N2 C18 C17 -46.7(3)
B2 N2 C18 C17 137.4(2)
N1 C17 C18 N2 60.6(3)
C15 C14 C19 C20 -0.3(3)
C13 C14 C19 C20 179.3(2)
C15 C14 C19 S2 -179.44(16)
C13 C14 C19 S2 0.2(3)
C22 S2 C19 C20 -0.13(18)
C22 S2 C19 C14 179.1(2)
C14 C19 C20 C21 -179.8(2)
S2 C19 C20 C21 -0.6(3)
C14 C19 C20 B2 6.7(3)
S2 C19 C20 B2 -174.03(17)
N2 B2 C20 C19 -5.5(3)
C23 B2 C20 C19 171.3(2)
N2 B2 C20 C21 -177.4(2)
C23 B2 C20 C21 -0.6(4)
C19 C20 C21 C22 1.3(3)
B2 C20 C21 C22 173.6(2)
C20 C21 C22 S2 -1.4(3)
C19 S2 C22 C21 0.9(2)
N2 B2 C23 C24 -129.8(2)
C20 B2 C23 C24 53.7(3)
N2 B2 C23 C28 54.3(3)
C20 B2 C23 C28 -122.2(2)
C28 C23 C24 C25 1.1(3)
B2 C23 C24 C25 -175.1(2)
C23 C24 C25 C26 -0.2(4)
C24 C25 C26 C27 -0.6(4)
C25 C26 C27 C28 0.4(4)
C26 C27 C28 C23 0.6(3)
C24 C23 C28 C27 -1.3(3)
B2 C23 C28 C27 174.6(2)
N3 B3 C29 C34 125.0(2)
C35 B3 C29 C34 -53.7(3)
N3 B3 C29 C30 -54.9(3)
C35 B3 C29 C30 126.5(3)
C34 C29 C30 C31 -2.0(3)
B3 C29 C30 C31 177.9(2)
C29 C30 C31 C32 -0.2(4)
C30 C31 C32 C33 1.6(4)
C31 C32 C33 C34 -0.9(4)
C32 C33 C34 C29 -1.4(4)
C30 C29 C34 C33 2.7(3)
B3 C29 C34 C33 -177.1(2)
N3 B3 C35 C38 1.2(3)
C29 B3 C35 C38 179.9(2)
N3 B3 C35 C36 -179.4(3)
C29 B3 C35 C36 -0.6(4)
C38 C35 C36 C37 -0.1(3)
B3 C35 C36 C37 -179.6(3)
C35 C36 C37 S3 -0.2(3)
C38 S3 C37 C36 0.3(2)
C36 C35 C38 C39 -179.4(2)
B3 C35 C38 C39 0.1(4)
C36 C35 C38 S3 0.3(3)
B3 C35 C38 S3 179.88(18)
C37 S3 C38 C35 -0.3(2)
C37 S3 C38 C39 179.4(2)
C35 C38 C39 C40 177.1(2)
S3 C38 C39 C40 -2.6(3)
C35 C38 C39 C44 -1.5(4)
S3 C38 C39 C44 178.73(18)
C44 C39 C40 C41 2.7(3)
C38 C39 C40 C41 -175.9(2)
C39 C40 C41 C42 -2.7(4)
C40 C41 C42 C43 -2.3(3)
C40 C41 C42 C47 178.1(2)
B4 N4 C43 C42 -8.9(3)
C46 N4 C43 C42 166.8(2)
B4 N4 C43 C44 170.8(2)
C46 N4 C43 C44 -13.5(3)
C41 C42 C43 N4 -173.0(2)
C47 C42 C43 N4 6.7(3)
C41 C42 C43 C44 7.3(3)
C47 C42 C43 C44 -173.1(2)
B3 N3 C44 C39 -0.2(3)
C45 N3 C44 C39 173.0(2)
B3 N3 C44 C43 -179.7(2)
C45 N3 C44 C43 -6.5(3)
C40 C39 C44 N3 -177.1(2)
C38 C39 C44 N3 1.6(3)
C40 C39 C44 C43 2.4(3)
C38 C39 C44 C43 -178.9(2)
N4 C43 C44 N3 -7.6(3)
C42 C43 C44 N3 172.2(2)
N4 C43 C44 C39 172.94(19)
C42 C43 C44 C39 -7.3(3)
C44 N3 C45 C46 39.8(3)
B3 N3 C45 C46 -146.7(2)
C43 N4 C46 C45 46.8(3)
B4 N4 C46 C45 -137.4(2)
N3 C45 C46 N4 -60.5(3)
C41 C42 C47 C48 -179.0(2)
C43 C42 C47 C48 1.3(3)
C41 C42 C47 S4 1.3(3)
C43 C42 C47 S4 -178.31(17)
C50 S4 C47 C48 -0.04(18)
C50 S4 C47 C42 179.6(2)
C42 C47 C48 C49 -179.6(2)
S4 C47 C48 C49 0.1(2)
C42 C47 C48 B4 -7.0(3)
S4 C47 C48 B4 172.63(17)
N4 B4 C48 C47 4.8(3)
C51 B4 C48 C47 -170.8(2)
N4 B4 C48 C49 175.6(2)
C51 B4 C48 C49 -0.1(4)
C47 C48 C49 C50 -0.2(3)
B4 C48 C49 C50 -171.4(2)
C48 C49 C50 S4 0.1(3)
C47 S4 C50 C49 -0.1(2)
N4 B4 C51 C56 -54.9(3)
C48 B4 C51 C56 120.4(3)
N4 B4 C51 C52 132.2(2)
C48 B4 C51 C52 -52.6(3)
C56 C51 C52 C53 -0.7(4)
B4 C51 C52 C53 172.8(2)
C51 C52 C53 C54 -1.0(4)
C52 C53 C54 C55 1.8(4)
C53 C54 C55 C56 -0.8(4)
C54 C55 C56 C51 -0.9(3)
C52 C51 C56 C55 1.6(3)
B4 C51 C56 C55 -171.4(2)
